data_7100848
loop_
_publ_author_name
'Jie-Peng Zhang'
'Yan-Yong Lin'
'Xiao-Chun Huang'
'Xiao-Ming Chen'

_publ_section_title
;
Molecular Chairs, Zippers, Zigzag and Helical Chains: Chemical
Enumeration of Supramolecular Isomerism Based on a Predesigned
Metal-Organic Building Block
;
_journal_name_full 'Chemical Communications'
_journal_paper_doi 10.1039/b416095a
_journal_year 2005
_chemical_formula_sum 'C12 H8 Cu N5'
_chemical_formula_weight 285.77
_space_group_IT_number 14
_symmetry_cell_setting monoclinic
_symmetry_space_group_name_Hall '-P 2ybc'
_symmetry_space_group_name_H-M 'P 1 21/c 1'
_cell_angle_alpha 90.00
_cell_angle_beta 108.410(2)
_cell_angle_gamma 90.00
_cell_formula_units_Z 4
_cell_length_a 11.6326(9)
_cell_length_b 9.6838(7)
_cell_length_c 11.1798(9)
_cell_measurement_temperature 293(2)
_cell_volume 1194.93(16)
_diffrn_ambient_temperature 293(2)
_exptl_crystal_density_diffrn 1.589
_cod_depositor_comments
;
The following automatic conversions were performed:
'_symmetry_cell_setting' value 'Monoclinic' changed to 'monoclinic'
according to '/home/saulius/struct/CIF-dictionaries/cif_core.dic'
dictionary named 'cif_core.dic' version 2.4.1 from 2010-06-29.

Automatic conversion script
Id: cif_fix_enum 1527 2010-12-29 10:47:43Z saulius 
;
_cod_original_sg_symbol_H-M 'P 21/c'
_cod_database_code 7100848

loop_
_symmetry_equiv_pos_as_xyz
'x, y, z'
'-x, y+1/2, -z+1/2'
'-x, -y, -z'
'x, -y-1/2, z-1/2'

loop_
_atom_site_label
_atom_site_type_symbol
_atom_site_fract_x
_atom_site_fract_y
_atom_site_fract_z
_atom_site_U_iso_or_equiv
_atom_site_adp_type
_atom_site_occupancy
_atom_site_symmetry_multiplicity
_atom_site_calc_flag
_atom_site_refinement_flags
_atom_site_disorder_assembly
_atom_site_disorder_group
Cu1 Cu 0.82953(3) 0.14189(4) 0.75170(3) 0.05323(15) Uani 1 1 d . . .
N1 N 0.69089(16) 0.13401(19) 1.03940(18) 0.0374(4) Uani 1 1 d . . .
N2 N 0.78036(16) 0.22363(19) 1.10195(16) 0.0349(4) Uani 1 1 d . . .
N3 N 0.81965(16) 0.16030(18) 0.92686(17) 0.0351(4) Uani 1 1 d . . .
N4 N 0.68705(19) -0.0017(2) 0.73718(19) 0.0511(5) Uani 1 1 d . . .
N5 N 0.97700(18) 0.3831(2) 1.18985(19) 0.0404(4) Uani 1 1 d . . .
C1 C 0.71851(18) 0.0984(2) 0.9369(2) 0.0335(4) Uani 1 1 d . . .
C2 C 0.85527(18) 0.2357(2) 1.03278(19) 0.0336(4) Uani 1 1 d . . .
C3 C 0.64894(19) 0.0049(2) 0.8387(2) 0.0384(5) Uani 1 1 d . . .
C4 C 0.5497(2) -0.0702(3) 0.8465(3) 0.0548(7) Uani 1 1 d . . .
H4A H 0.5253 -0.0641 0.9179 0.066 Uiso 1 1 calc R . .
C5 C 0.4884(3) -0.1532(3) 0.7478(4) 0.0729(10) Uani 1 1 d . . .
H5A H 0.4213 -0.2034 0.7509 0.087 Uiso 1 1 calc R . .
C6 C 0.5271(3) -0.1612(4) 0.6441(4) 0.0894(13) Uani 1 1 d . . .
H6A H 0.4879 -0.2180 0.5765 0.107 Uiso 1 1 calc R . .
C7 C 0.6251(3) -0.0835(4) 0.6429(3) 0.0811(11) Uani 1 1 d . . .
H7A H 0.6500 -0.0880 0.5717 0.097 Uiso 1 1 calc R . .
C8 C 0.9674(2) 0.3137(2) 1.0830(2) 0.0396(5) Uani 1 1 d . . .
C9 C 1.0599(3) 0.3104(4) 1.0305(3) 0.0717(10) Uani 1 1 d . . .
H9A H 1.0505 0.2631 0.9556 0.086 Uiso 1 1 calc R . .
C10 C 1.1657(3) 0.3779(4) 1.0905(4) 0.0974(15) Uani 1 1 d . . .
H10A H 1.2295 0.3761 1.0573 0.117 Uiso 1 1 calc R . .
C11 C 1.1770(3) 0.4486(4) 1.2006(3) 0.0796(11) Uani 1 1 d . . .
H11A H 1.2481 0.4951 1.2428 0.096 Uiso 1 1 calc R . .
C12 C 1.0814(2) 0.4485(3) 1.2459(3) 0.0567(7) Uani 1 1 d . . .
H12A H 1.0890 0.4966 1.3200 0.068 Uiso 1 1 calc R . .

loop_
_atom_site_aniso_label
_atom_site_aniso_U_11
_atom_site_aniso_U_22
_atom_site_aniso_U_33
_atom_site_aniso_U_23
_atom_site_aniso_U_13
_atom_site_aniso_U_12
Cu1 0.0578(2) 0.0744(3) 0.0378(2) 0.00241(14) 0.02987(16) -0.00990(16)
N1 0.0332(9) 0.0505(11) 0.0319(10) 0.0022(8) 0.0151(8) -0.0014(8)
N2 0.0324(9) 0.0476(10) 0.0276(9) 0.0009(8) 0.0136(7) 0.0000(8)
N3 0.0347(9) 0.0480(10) 0.0265(9) -0.0009(7) 0.0151(7) -0.0055(8)
N4 0.0512(12) 0.0674(14) 0.0411(12) -0.0134(10) 0.0239(10) -0.0213(10)
N5 0.0405(10) 0.0518(11) 0.0328(10) -0.0056(8) 0.0173(8) -0.0074(8)
C1 0.0299(10) 0.0427(11) 0.0302(11) 0.0042(9) 0.0128(8) -0.0010(8)
C2 0.0327(10) 0.0429(11) 0.0274(10) 0.0014(8) 0.0128(8) -0.0005(9)
C3 0.0359(11) 0.0460(12) 0.0363(12) -0.0018(9) 0.0157(9) -0.0046(9)
C4 0.0506(14) 0.0624(16) 0.0619(17) -0.0124(14) 0.0328(13) -0.0174(13)
C5 0.0573(17) 0.084(2) 0.087(2) -0.0339(18) 0.0370(17) -0.0363(16)
C6 0.081(2) 0.117(3) 0.080(3) -0.054(2) 0.039(2) -0.055(2)
C7 0.084(2) 0.115(3) 0.0588(19) -0.041(2) 0.0430(17) -0.049(2)
C8 0.0379(12) 0.0513(12) 0.0350(12) -0.0056(10) 0.0192(10) -0.0067(10)
C9 0.0580(17) 0.110(2) 0.0638(19) -0.0436(18) 0.0421(15) -0.0356(17)
C10 0.064(2) 0.153(4) 0.098(3) -0.063(3) 0.058(2) -0.054(2)
C11 0.0572(18) 0.113(3) 0.077(2) -0.046(2) 0.0331(17) -0.0428(18)
C12 0.0589(16) 0.0693(17) 0.0464(15) -0.0196(13) 0.0229(13) -0.0216(14)

loop_
_geom_bond_atom_site_label_1
_geom_bond_atom_site_label_2
_geom_bond_distance
_geom_bond_site_symmetry_2
_geom_bond_publ_flag
Cu1 N3 2.0055(18) . ?
Cu1 N2 2.0545(18) 4_565 ?
Cu1 N5 2.0563(19) 4_565 ?
Cu1 N4 2.130(2) . ?
N1 C1 1.329(3) . ?
N1 N2 1.366(3) . ?
N2 C2 1.340(2) . ?
N2 Cu1 2.0545(18) 4_566 ?
N3 C2 1.341(3) . ?
N3 C1 1.356(3) . ?
N4 C7 1.333(3) . ?
N4 C3 1.344(3) . ?
N5 C12 1.337(3) . ?
N5 C8 1.344(3) . ?
N5 Cu1 2.0563(19) 4_566 ?
C1 C3 1.456(3) . ?
C2 C8 1.457(3) . ?
C3 C4 1.390(3) . ?
C4 C5 1.370(4) . ?
C5 C6 1.371(5) . ?
C6 C7 1.370(4) . ?
C8 C9 1.379(3) . ?
C9 C10 1.368(4) . ?
C10 C11 1.377(5) . ?
C11 C12 1.360(4) . ?
